data_4036045
loop_
_publ_author_name
'Ganesh Kumar, Mothukuri'
'Veeresh, Kuruva'
'Nalawade, Sachin A.'
'Nithun, Raj V.'
'Gopi, Hosahudya N.'

_publ_section_title
;
 Direct Transformation of N-protected \a,\b-Unsaturated \g-Amino Amides
 into \g-Lactams through a Base Mediated Molecular Rearrangement.
;
_journal_name_full 'The Journal of organic chemistry'
_journal_paper_doi 10.1021/acs.joc.9b01936
_journal_year 2019
_chemical_formula_moiety 'C20 H30 N2 O3'
_chemical_formula_sum 'C20 H30 N2 O3'
_chemical_formula_weight 346.46
_space_group_crystal_system monoclinic
_space_group_IT_number 4
_space_group_name_Hall 'P 2yb'
_space_group_name_H-M_alt 'P 1 21 1'
_atom_sites_solution_hydrogens geom
_audit_creation_method SHELXL-2013
_cell_angle_alpha 90
_cell_angle_beta 102.690(8)
_cell_angle_gamma 90
_cell_formula_units_Z 2
_cell_length_a 6.696(2)
_cell_length_b 13.783(4)
_cell_length_c 10.694(4)
_cell_measurement_reflns_used 2928
_cell_measurement_temperature 100(2)
_cell_measurement_theta_max 25.16
_cell_measurement_theta_min 2.96
_cell_volume 962.9(5)
_computing_structure_refinement 'SHELXL-2013 (Sheldrick, 2013)'
_diffrn_ambient_temperature 100(2)
_diffrn_measured_fraction_theta_full 0.999
_diffrn_measured_fraction_theta_max 0.997
_diffrn_measurement_device_type 'Bruker APEX-II CCD'
_diffrn_measurement_method '\f and \w scans'
_diffrn_radiation_type MoK\a
_diffrn_radiation_wavelength 0.71073
_diffrn_reflns_av_R_equivalents 0.0551
_diffrn_reflns_av_unetI/netI 0.0639
_diffrn_reflns_Laue_measured_fraction_full 0.999
_diffrn_reflns_Laue_measured_fraction_max 0.997
_diffrn_reflns_limit_h_max 5
_diffrn_reflns_limit_h_min -8
_diffrn_reflns_limit_k_max 18
_diffrn_reflns_limit_k_min -18
_diffrn_reflns_limit_l_max 14
_diffrn_reflns_limit_l_min -14
_diffrn_reflns_number 15144
_diffrn_reflns_point_group_measured_fraction_full 0.998
_diffrn_reflns_point_group_measured_fraction_max 0.989
_diffrn_reflns_theta_full 25.242
_diffrn_reflns_theta_max 28.346
_diffrn_reflns_theta_min 1.952
_exptl_absorpt_coefficient_mu 0.080
_exptl_absorpt_correction_type none
_exptl_crystal_colour colorless
_exptl_crystal_density_diffrn 1.195
_exptl_crystal_description cyclinder
_exptl_crystal_F_000 376
_refine_diff_density_max 0.352
_refine_diff_density_min -0.277
_refine_diff_density_rms 0.062
_refine_ls_abs_structure_details
;
 Flack x determined using 1494 quotients [(I+)-(I-)]/[(I+)+(I-)]
 (Parsons and Flack (2004), Acta Cryst. A60, s61).
;
_refine_ls_abs_structure_Flack 0.1(10)
_refine_ls_extinction_method none
_refine_ls_goodness_of_fit_ref 1.026
_refine_ls_hydrogen_treatment constr
_refine_ls_matrix_type full
_refine_ls_number_parameters 231
_refine_ls_number_reflns 4750
_refine_ls_number_restraints 1
_refine_ls_restrained_S_all 1.026
_refine_ls_R_factor_all 0.0798
_refine_ls_R_factor_gt 0.0599
_refine_ls_shift/su_max 0.000
_refine_ls_shift/su_mean 0.000
_refine_ls_structure_factor_coef Fsqd
_refine_ls_weighting_details 'w=1/[\s^2^(Fo^2^)+(0.1000P)^2^] where P=(Fo^2^+2Fc^2^)/3'
_refine_ls_weighting_scheme calc
_refine_ls_wR_factor_gt 0.1470
_refine_ls_wR_factor_ref 0.1601
_reflns_Friedel_coverage 0.906
_reflns_Friedel_fraction_full 0.997
_reflns_Friedel_fraction_max 0.980
_reflns_number_gt 3771
_reflns_number_total 4750
_reflns_threshold_expression 'I > 2\s(I)'
_cod_data_source_file jo9b01936_si_002.cif
_cod_data_source_block 2f
_cod_original_cell_volume 962.8(5)
_cod_original_sg_symbol_H-M 'P 21'
_cod_database_code 4036045
_shelx_space_group_comment
;
The symmetry employed for this shelxl refinement is uniquely defined
by the following loop, which should always be used as a source of
symmetry information in preference to the above space-group names.
They are only intended as comments.
;
_shelxl_version_number 2013-4

loop_
_space_group_symop_operation_xyz
'x, y, z'
'-x, y+1/2, -z'

loop_
_atom_site_label
_atom_site_type_symbol
_atom_site_fract_x
_atom_site_fract_y
_atom_site_fract_z
_atom_site_U_iso_or_equiv
_atom_site_adp_type
_atom_site_occupancy
_atom_site_site_symmetry_order
_atom_site_calc_flag
_atom_site_refinement_flags_posn
_atom_site_refinement_flags_adp
O2 O 0.5750(4) 0.4051(2) 0.3674(2) 0.0215(6) Uani 1 1 d . .
O1 O 0.8886(4) 0.4404(2) 0.3294(2) 0.0203(6) Uani 1 1 d . .
O3 O 0.1877(3) 0.60364(18) 0.5144(2) 0.0187(5) Uani 1 1 d . .
N2 N 0.5349(4) 0.5851(2) 0.5542(3) 0.0141(6) Uani 1 1 d . .
N1 N 0.8173(4) 0.4910(2) 0.5088(3) 0.0141(6) Uani 1 1 d . .
H1 H 0.9425 0.5103 0.5238 0.017 Uiso 1 1 calc R U
C16 C 0.7427(5) 0.4422(3) 0.3983(3) 0.0152(7) Uani 1 1 d . .
C5 C 0.6970(5) 0.5124(2) 0.6034(3) 0.0141(7) Uani 1 1 d . .
C8 C 0.3432(5) 0.5524(3) 0.5446(3) 0.0156(7) Uani 1 1 d . .
C9 C 0.5831(5) 0.6817(3) 0.5123(3) 0.0163(7) Uani 1 1 d . .
H9A H 0.7171 0.7008 0.5611 0.020 Uiso 1 1 calc R U
H9B H 0.4841 0.7276 0.5314 0.020 Uiso 1 1 calc R U
C3 C 0.8519(5) 0.5514(3) 0.7237(3) 0.0152(7) Uani 1 1 d . .
H3 H 0.9429 0.5974 0.6939 0.018 Uiso 1 1 calc R U
C6 C 0.5718(5) 0.4251(2) 0.6362(3) 0.0157(7) Uani 1 1 d . .
H6A H 0.6164 0.3655 0.6027 0.019 Uiso 1 1 calc R U
H6B H 0.5895 0.4187 0.7283 0.019 Uiso 1 1 calc R U
C15 C 0.3973(6) 0.6778(3) 0.2799(4) 0.0220(8) Uani 1 1 d . .
H15 H 0.2774 0.6629 0.3062 0.026 Uiso 1 1 calc R U
C10 C 0.5824(6) 0.6877(3) 0.3712(4) 0.0179(7) Uani 1 1 d . .
C4 C 0.7474(5) 0.6055(3) 0.8170(3) 0.0188(7) Uani 1 1 d . .
H4A H 0.8481 0.6240 0.8917 0.028 Uiso 1 1 calc R U
H4B H 0.6477 0.5640 0.8417 0.028 Uiso 1 1 calc R U
H4C H 0.6810 0.6625 0.7759 0.028 Uiso 1 1 calc R U
C14 C 0.3935(7) 0.6903(3) 0.1505(4) 0.0270(9) Uani 1 1 d . .
H14 H 0.2705 0.6838 0.0906 0.032 Uiso 1 1 calc R U
C17 C 0.8551(6) 0.3877(3) 0.2075(3) 0.0203(8) Uani 1 1 d . .
C7 C 0.3487(5) 0.4457(3) 0.5741(4) 0.0176(7) Uani 1 1 d . .
H7A H 0.3051 0.4080 0.4963 0.021 Uiso 1 1 calc R U
H7B H 0.2607 0.4305 0.6324 0.021 Uiso 1 1 calc R U
C12 C 0.7535(7) 0.7194(3) 0.1994(4) 0.0276(9) Uani 1 1 d . .
H12 H 0.8739 0.7322 0.1726 0.033 Uiso 1 1 calc R U
C11 C 0.7591(6) 0.7076(3) 0.3288(4) 0.0217(8) Uani 1 1 d . .
H11 H 0.8832 0.7131 0.3879 0.026 Uiso 1 1 calc R U
C2 C 0.9851(5) 0.4677(3) 0.7921(3) 0.0176(7) Uani 1 1 d . .
H2A H 0.9109 0.4344 0.8478 0.021 Uiso 1 1 calc R U
H2B H 1.0084 0.4215 0.7284 0.021 Uiso 1 1 calc R U
C20 C 0.6803(6) 0.4331(3) 0.1102(4) 0.0271(8) Uani 1 1 d . .
H20A H 0.7045 0.5014 0.1042 0.041 Uiso 1 1 calc R U
H20B H 0.5540 0.4230 0.1369 0.041 Uiso 1 1 calc R U
H20C H 0.6720 0.4034 0.0280 0.041 Uiso 1 1 calc R U
C13 C 0.5704(7) 0.7123(3) 0.1097(4) 0.0286(9) Uani 1 1 d . .
H13 H 0.5664 0.7221 0.0231 0.034 Uiso 1 1 calc R U
C1 C 1.1917(6) 0.5011(3) 0.8717(4) 0.0251(8) Uani 1 1 d . .
H1A H 1.1704 0.5401 0.9420 0.038 Uiso 1 1 calc R U
H1B H 1.2614 0.5387 0.8188 0.038 Uiso 1 1 calc R U
H1C H 1.2730 0.4455 0.9042 0.038 Uiso 1 1 calc R U
C18 C 1.0579(6) 0.4014(4) 0.1692(4) 0.0359(11) Uani 1 1 d . .
H18A H 1.1671 0.3804 0.2379 0.054 Uiso 1 1 calc R U
H18B H 1.0761 0.4688 0.1517 0.054 Uiso 1 1 calc R U
H18C H 1.0591 0.3638 0.0938 0.054 Uiso 1 1 calc R U
C19 C 0.8149(7) 0.2810(3) 0.2294(4) 0.0297(9) Uani 1 1 d . .
H19A H 0.6811 0.2739 0.2470 0.045 Uiso 1 1 calc R U
H19B H 0.9158 0.2573 0.3010 0.045 Uiso 1 1 calc R U
H19C H 0.8223 0.2445 0.1541 0.045 Uiso 1 1 calc R U

loop_
_atom_site_aniso_label
_atom_site_aniso_U_11
_atom_site_aniso_U_22
_atom_site_aniso_U_33
_atom_site_aniso_U_23
_atom_site_aniso_U_13
_atom_site_aniso_U_12
O2 0.0142(12) 0.0260(15) 0.0247(14) -0.0055(11) 0.0054(10) -0.0044(11)
O1 0.0159(12) 0.0269(14) 0.0196(12) -0.0072(11) 0.0069(9) -0.0023(11)
O3 0.0099(11) 0.0165(13) 0.0296(14) -0.0012(11) 0.0042(9) -0.0010(10)
N2 0.0123(13) 0.0102(14) 0.0206(14) -0.0009(11) 0.0052(11) -0.0015(11)
N1 0.0103(13) 0.0134(14) 0.0194(14) -0.0007(11) 0.0048(10) -0.0018(11)
C16 0.0127(15) 0.0128(16) 0.0215(16) 0.0005(14) 0.0069(12) 0.0016(13)
C5 0.0113(15) 0.0126(16) 0.0189(16) 0.0002(13) 0.0045(12) 0.0002(13)
C8 0.0150(15) 0.0163(17) 0.0170(16) -0.0016(13) 0.0065(12) -0.0037(14)
C9 0.0172(17) 0.0109(16) 0.0204(18) 0.0010(13) 0.0036(13) -0.0016(13)
C3 0.0132(15) 0.0144(17) 0.0193(17) 0.0006(13) 0.0062(12) -0.0006(14)
C6 0.0131(15) 0.0135(17) 0.0208(16) 0.0019(13) 0.0046(12) -0.0025(13)
C15 0.0247(19) 0.0185(19) 0.0227(19) -0.0003(15) 0.0048(15) 0.0000(16)
C10 0.0195(18) 0.0089(16) 0.0258(19) -0.0006(14) 0.0061(14) 0.0012(13)
C4 0.0179(16) 0.0208(18) 0.0183(16) -0.0044(15) 0.0051(13) -0.0008(15)
C14 0.034(2) 0.022(2) 0.0224(19) -0.0003(15) 0.0012(16) 0.0026(17)
C17 0.0230(19) 0.022(2) 0.0173(17) -0.0040(14) 0.0071(14) -0.0001(15)
C7 0.0124(15) 0.0145(17) 0.0273(18) 0.0002(14) 0.0075(13) -0.0024(14)
C12 0.034(2) 0.021(2) 0.034(2) 0.0064(18) 0.0188(18) 0.0051(18)
C11 0.0205(18) 0.0168(19) 0.029(2) 0.0038(15) 0.0078(15) 0.0038(15)
C2 0.0150(16) 0.0197(18) 0.0177(16) 0.0013(13) 0.0025(13) 0.0013(14)
C20 0.033(2) 0.027(2) 0.0210(18) 0.0002(17) 0.0046(15) 0.0056(18)
C13 0.045(2) 0.021(2) 0.0222(19) 0.0015(16) 0.0129(17) 0.0061(18)
C1 0.0197(18) 0.029(2) 0.0247(19) -0.0002(17) 0.0001(14) 0.0023(17)
C18 0.022(2) 0.060(3) 0.028(2) -0.013(2) 0.0115(16) -0.005(2)
C19 0.043(2) 0.017(2) 0.029(2) 0.0013(16) 0.0071(17) 0.0095(18)

loop_
_atom_type_symbol
_atom_type_description
_atom_type_scat_dispersion_real
_atom_type_scat_dispersion_imag
_atom_type_scat_source
C C 0.0033 0.0016 'International Tables Vol C Tables 4.2.6.8 and 6.1.1.4'
H H 0.0000 0.0000 'International Tables Vol C Tables 4.2.6.8 and 6.1.1.4'
N N 0.0061 0.0033 'International Tables Vol C Tables 4.2.6.8 and 6.1.1.4'
O O 0.0106 0.0060 'International Tables Vol C Tables 4.2.6.8 and 6.1.1.4'

loop_
_geom_angle_atom_site_label_1
_geom_angle_atom_site_label_2
_geom_angle_atom_site_label_3
_geom_angle
C16 O1 C17 120.5(3)
C8 N2 C9 123.6(3)
C8 N2 C5 114.3(3)
C9 N2 C5 121.9(3)
C16 N1 C5 123.5(3)
O2 C16 O1 125.7(3)
O2 C16 N1 126.0(3)
O1 C16 N1 108.3(3)
N1 C5 N2 111.3(3)
N1 C5 C6 114.2(3)
N2 C5 C6 102.4(3)
N1 C5 C3 105.9(3)
N2 C5 C3 111.2(3)
C6 C5 C3 112.1(3)
O3 C8 N2 124.2(3)
O3 C8 C7 126.3(3)
N2 C8 C7 109.5(3)
N2 C9 C10 113.8(3)
C4 C3 C2 110.8(3)
C4 C3 C5 112.9(3)
C2 C3 C5 110.1(3)
C7 C6 C5 106.5(3)
C14 C15 C10 120.0(4)
C11 C10 C15 118.6(4)
C11 C10 C9 121.5(3)
C15 C10 C9 119.8(3)
C13 C14 C15 120.8(4)
O1 C17 C18 101.9(3)
O1 C17 C20 110.4(3)
C18 C17 C20 111.4(3)
O1 C17 C19 109.9(3)
C18 C17 C19 111.2(4)
C20 C17 C19 111.5(3)
C8 C7 C6 104.5(3)
C13 C12 C11 120.6(4)
C10 C11 C12 120.8(4)
C1 C2 C3 113.4(3)
C14 C13 C12 119.1(4)

loop_
_geom_bond_atom_site_label_1
_geom_bond_atom_site_label_2
_geom_bond_distance
O2 C16 1.212(4)
O1 C16 1.347(4)
O1 C17 1.466(4)
O3 C8 1.241(4)
N2 C8 1.343(4)
N2 C9 1.463(5)
N2 C5 1.486(4)
N1 C16 1.356(4)
N1 C5 1.455(4)
C5 C6 1.550(5)
C5 C3 1.560(5)
C8 C7 1.503(5)
C9 C10 1.510(5)
C3 C4 1.532(5)
C3 C2 1.541(5)
C6 C7 1.522(5)
C15 C14 1.389(6)
C15 C10 1.405(5)
C10 C11 1.385(5)
C14 C13 1.383(6)
C17 C18 1.514(6)
C17 C20 1.520(5)
C17 C19 1.523(6)
C12 C13 1.385(6)
C12 C11 1.385(6)
C2 C1 1.527(5)
